data_7055878
loop_
_publ_author_name
'Maurya, Mannar R.'
'Rana, Lata'
'Avecilla, Fernando'

_publ_section_title
;
 Molybdenum complexes with a \m-O{MoO2}2 core: their synthesis, crystal
 structure and application as catalysts for the oxidation of bicyclic
 alcohols using N-based additives
;
_journal_issue 2
_journal_name_full 'New J. Chem.'
_journal_page_first 724
_journal_paper_doi 10.1039/C6NJ03162E
_journal_volume 41
_journal_year 2017
_chemical_formula_moiety 'C20 H26 Mo2 N2 O11 S2'
_chemical_formula_sum 'C20 H26 Mo2 N2 O11 S2'
_chemical_formula_weight 726.43
_chemical_name_systematic
;
 ? 
;
_space_group_crystal_system monoclinic
_space_group_IT_number 14
_space_group_name_Hall '-P 2ybc'
_space_group_name_H-M_alt 'P 1 21/c 1'
_symmetry_space_group_name_Hall '-P 2ybc'
_symmetry_space_group_name_H-M 'P 1 21/c 1'
_atom_sites_solution_hydrogens mixed
_atom_sites_solution_primary direct
_audit_creation_date 2016-11-17
_audit_creation_method
;
Olex2 1.2
(compiled 2016.09.09 svn.r3337 for OlexSys, GUI svn.r5227)
;
_audit_update_record
;
2016-11-17 deposited with the CCDC.
2016-11-29 downloaded from the CCDC.
;
_cell_angle_alpha 90
_cell_angle_beta 116.5241(13)
_cell_angle_gamma 90
_cell_formula_units_Z 8
_cell_length_a 11.6534(3)
_cell_length_b 39.0383(12)
_cell_length_c 12.9675(4)
_cell_measurement_reflns_used 114722
_cell_measurement_temperature 100(2)
_cell_measurement_theta_max 51.823
_cell_measurement_theta_min 4.429
_cell_volume 5278.4(3)
_computing_molecular_graphics 'Olex2 (Dolomanov et al., 2009)'
_computing_publication_material 'Olex2 (Dolomanov et al., 2009)'
_computing_structure_refinement 'XL (Sheldrick, 2008)'
_computing_structure_solution 'XS (Sheldrick, 2008)'
_diffrn_ambient_temperature 100
_diffrn_measured_fraction_theta_full 0.999
_diffrn_measured_fraction_theta_max 0.994
_diffrn_measurement_device_type 'Bruker SMART APEX CCD area detector'
_diffrn_radiation_monochromator graphite
_diffrn_radiation_type MoK\a
_diffrn_radiation_wavelength 0.71073
_diffrn_reflns_av_R_equivalents 0.0764
_diffrn_reflns_av_unetI/netI 0.0395
_diffrn_reflns_Laue_measured_fraction_full 0.999
_diffrn_reflns_Laue_measured_fraction_max 0.994
_diffrn_reflns_limit_h_max 14
_diffrn_reflns_limit_h_min -14
_diffrn_reflns_limit_k_max 47
_diffrn_reflns_limit_k_min -48
_diffrn_reflns_limit_l_max 16
_diffrn_reflns_limit_l_min -16
_diffrn_reflns_number 113476
_diffrn_reflns_point_group_measured_fraction_full 0.999
_diffrn_reflns_point_group_measured_fraction_max 0.994
_diffrn_reflns_theta_full 25.242
_diffrn_reflns_theta_max 26.436
_diffrn_reflns_theta_min 1.043
_exptl_absorpt_coefficient_mu 1.168
_exptl_absorpt_correction_T_max 0.7430
_exptl_absorpt_correction_T_min 0.6233
_exptl_absorpt_correction_type multi-scan
_exptl_absorpt_process_details
;
SADABS-2014/5 (Bruker,2014/5) was used for absorption correction.
wR2(int) was 0.0876 before and 0.0663 after correction.
The Ratio of minimum to maximum transmission is 0.8389.
The \l/2 correction factor is 0.00150.
;
_exptl_crystal_colour 'clear light yellow'
_exptl_crystal_colour_lustre clear
_exptl_crystal_colour_modifier light
_exptl_crystal_colour_primary yellow
_exptl_crystal_density_diffrn 1.828
_exptl_crystal_density_method 'not measured'
_exptl_crystal_description block
_exptl_crystal_F_000 2912
_exptl_crystal_size_max 0.296
_exptl_crystal_size_mid 0.276
_exptl_crystal_size_min 0.078
_refine_diff_density_max 1.237
_refine_diff_density_min -1.152
_refine_diff_density_rms 0.125
_refine_ls_extinction_coef 0.00081(6)
_refine_ls_extinction_expression Fc^*^=kFc[1+0.001xFc^2^\l^3^/sin(2\q)]^-1/4^
_refine_ls_extinction_method 'SHELXL-2014/7 (Sheldrick 2014'
_refine_ls_goodness_of_fit_ref 1.097
_refine_ls_hydrogen_treatment constr
_refine_ls_matrix_type full
_refine_ls_number_parameters 688
_refine_ls_number_reflns 10802
_refine_ls_number_restraints 59
_refine_ls_restrained_S_all 1.120
_refine_ls_R_factor_all 0.0525
_refine_ls_R_factor_gt 0.0431
_refine_ls_shift/su_max 0.001
_refine_ls_shift/su_mean 0.000
_refine_ls_structure_factor_coef Fsqd
_refine_ls_weighting_details 'w=1/[\s^2^(Fo^2^)+(0.0350P)^2^+19.9779P] where P=(Fo^2^+2Fc^2^)/3'
_refine_ls_weighting_scheme calc
_refine_ls_wR_factor_gt 0.0949
_refine_ls_wR_factor_ref 0.0985
_reflns_Friedel_coverage 0.000
_reflns_number_gt 9313
_reflns_number_total 10802
_reflns_threshold_expression 'I > 2\s(I)'
_cod_data_source_file c6nj03162e2.cif
_cod_data_source_block compound3a
_cod_depositor_comments 'Adding full bibliography for 7055877--7055878.cif.'
_cod_database_code 7055878
_shelx_space_group_comment
;
The symmetry employed for this shelxl refinement is uniquely defined
by the following loop, which should always be used as a source of
symmetry information in preference to the above space-group names.
They are only intended as comments.
;
_shelx_estimated_absorpt_t_max 0.914
_shelx_estimated_absorpt_t_min 0.724
_olex2_refinement_description
;
1. Fixed Uiso
 At 1.2 times of:
  All C(H) groups
 At 1.5 times of:
  All C(H,H,H) groups
2. Restrained distances
 S1A-S1B
 0.6 with sigma of 0.0001
 O8-S1A \\sim O8-S1B
 with sigma of 0.02
 S1A-C17 \\sim S1A-C18 \\sim S1B-C17 \\sim S1B-C18
 with sigma of 0.02
3. Rigid bond restraints
 S1A, S1B, O8, C17, C18
 with sigma for 1-2 distances of 0.01 and sigma for 1-3 distances of 0.01
4. Uiso/Uaniso restraints and constraints
S1A \\sim S1B \\sim O8 \\sim C17 \\sim C18: within 2A with sigma of 0.04 and
sigma for terminal atoms of 0.08
Uanis(S1B) \\sim Ueq: with sigma of 0 and sigma for terminal atoms of 0
5. Others
 Sof(S1B)=1-FVAR(1)
 Sof(S1A)=FVAR(1)
6.a Riding coordinates:
 C17(H17A,H17B,H17C), C18(H18A,H18B,H18C)
6.b Aromatic/amide H refined with riding coordinates:
 C3(H3), C4(H4), C5(H5), C8(H8), C9(H9), C11(H11), C12(H12), C13(H13),
 C23(H23), C24(H24), C25(H25), C28(H28), C29(H29), C33(H33), C34(H34), C35(H35)
6.c Idealised Me refined as rotating group:
 C7(H7A,H7B,H7C), C16(H16A,H16B,H16C), C19(H19A,H19B,H19C), C20(H20A,H20B,
 H20C), C27(H27A,H27B,H27C), C36(H36A,H36B,H36C), C37(H37A,H37B,H37C), C38(H38A,
 H38B,H38C), C39(H39A,H39B,H39C), C40(H40A,H40B,H40C)
;
_shelx_shelxl_version_number 2014/7
_olex2_submission_special_instructions 'No special instructions were received'

loop_
_space_group_symop_operation_xyz
'x, y, z'
'-x, y+1/2, -z+1/2'
'-x, -y, -z'
'x, -y-1/2, z-1/2'

loop_
_atom_site_label
_atom_site_type_symbol
_atom_site_fract_x
_atom_site_fract_y
_atom_site_fract_z
_atom_site_U_iso_or_equiv
_atom_site_adp_type
_atom_site_occupancy
_atom_site_site_symmetry_order
_atom_site_calc_flag
_atom_site_refinement_flags_posn
_atom_site_refinement_flags_adp
_atom_site_refinement_flags_occupancy
_atom_site_disorder_assembly
_atom_site_disorder_group
Mo1 Mo 0.75490(3) -0.06485(2) 0.69918(3) 0.01138(9) Uani 1 1 d . . . . .
N1 N 0.9619(3) -0.08705(9) 0.7992(3) 0.0125(7) Uani 1 1 d . . . . .
C1 C 0.8465(4) -0.07517(11) 0.9555(3) 0.0147(9) Uani 1 1 d . . . . .
S1A S 0.88680(18) 0.01632(4) 0.69035(14) 0.0167(5) Uani 0.790(7) 1 d D U P A 1
S1B S 0.9034(4) 0.00594(10) 0.6656(3) 0.082(5) Uani 0.210(7) 1 d D U P A 2
O1 O 0.6274(3) -0.03818(8) 0.6326(2) 0.0158(6) Uani 1 1 d . . . . .
Mo2 Mo 0.92266(3) -0.08723(2) 0.53085(3) 0.01155(9) Uani 1 1 d . . . . .
S2 S 0.86423(11) -0.15984(3) 0.65134(10) 0.0195(2) Uani 1 1 d . . . . .
N2 N 1.0312(3) -0.09094(9) 0.7340(3) 0.0128(7) Uani 1 1 d . . . . .
C2 C 0.7954(4) -0.07416(11) 1.0369(4) 0.0161(9) Uani 1 1 d . . . . .
O2 O 0.6907(3) -0.10439(8) 0.6934(3) 0.0188(7) Uani 1 1 d . . . . .
O3 O 0.7901(3) -0.05635(8) 0.8603(2) 0.0155(6) Uani 1 1 d . . . . .
Mo3 Mo 0.64028(4) 0.15675(2) 0.96140(3) 0.01508(10) Uani 1 1 d . . . . .
S3 S 0.46249(12) 0.17479(3) 1.09169(10) 0.0224(3) Uani 1 1 d . . . . .
N3 N 0.4521(3) 0.15053(9) 0.7927(3) 0.0162(8) Uani 1 1 d . . . . .
C3 C 0.8539(4) -0.09208(12) 1.1389(4) 0.0194(10) Uani 1 1 d . . . . .
H3 H 0.8186 -0.0915 1.1922 0.023 Uiso 1 1 calc R . . . .
O4 O 0.8002(3) -0.07050(8) 0.5757(2) 0.0169(6) Uani 1 1 d . . . . .
Mo4 Mo 0.43744(4) 0.23167(2) 0.84243(3) 0.01774(10) Uani 1 1 d . . . . .
S4 S 0.66240(12) 0.22453(3) 0.75373(11) 0.0277(3) Uani 1 1 d . . . . .
N4 N 0.3639(4) 0.17768(9) 0.7607(3) 0.0176(8) Uani 1 1 d . . . . .
C4 C 0.9649(5) -0.11116(12) 1.1645(4) 0.0224(10) Uani 1 1 d . . . . .
H4 H 1.0055 -0.1230 1.2359 0.027 Uiso 1 1 calc R . . . .
C5 C 1.0154(4) -0.11290(12) 1.0875(4) 0.0180(9) Uani 1 1 d . . . . .
H5 H 1.0911 -0.1259 1.1058 0.022 Uiso 1 1 calc R . . . .
O5 O 0.8343(3) -0.09296(8) 0.3852(2) 0.0153(6) Uani 1 1 d . . . . .
O6 O 1.0041(3) -0.05031(8) 0.5407(2) 0.0163(6) Uani 1 1 d . . . . .
C6 C 0.9553(4) -0.09542(11) 0.9805(4) 0.0145(9) Uani 1 1 d . . . . .
O7 O 1.0760(3) -0.11556(7) 0.5610(2) 0.0138(6) Uani 1 1 d . . . . .
C7 C 0.6242(4) -0.05612(14) 1.0764(4) 0.0251(11) Uani 1 1 d . . . . .
H7A H 0.5967 -0.0799 1.0761 0.038 Uiso 1 1 calc GR . . . .
H7B H 0.5488 -0.0411 1.0451 0.038 Uiso 1 1 calc GR . . . .
H7C H 0.6814 -0.0492 1.1556 0.038 Uiso 1 1 calc GR . . . .
O8 O 0.8857(3) -0.01862(8) 0.7434(3) 0.0212(7) Uani 1 1 d D U . . .
C8 C 1.0115(4) -0.09898(11) 0.9025(4) 0.0136(9) Uani 1 1 d . . . . .
H8 H 1.0906 -0.1109 0.9290 0.016 Uiso 1 1 calc R . . . .
O9 O 0.8456(3) -0.13893(8) 0.5454(3) 0.0182(7) Uani 1 1 d . . . . .
C9 C 1.1545(4) -0.08648(11) 0.7867(4) 0.0143(9) Uani 1 1 d . . . . .
H9 H 1.1934 -0.0821 0.8673 0.017 Uiso 1 1 calc R . . . .
O10 O 0.6910(3) -0.05347(8) 1.0066(3) 0.0190(7) Uani 1 1 d . . . . .
C10 C 1.2350(4) -0.08779(11) 0.7290(4) 0.0155(9) Uani 1 1 d . . . . .
O11 O 1.2252(3) -0.11374(9) 0.4564(3) 0.0223(7) Uani 1 1 d . . . . .
C11 C 1.3575(4) -0.07269(12) 0.7850(4) 0.0208(10) Uani 1 1 d . . . . .
H11 H 1.3873 -0.0642 0.8614 0.025 Uiso 1 1 calc R . . . .
O12 O 0.6279(3) 0.10630(8) 0.9463(2) 0.0161(6) Uani 1 1 d . . . . .
C12 C 1.4336(4) -0.07014(12) 0.7299(4) 0.0220(10) Uani 1 1 d . . . . .
H12 H 1.5150 -0.0593 0.7672 0.026 Uiso 1 1 calc R . . . .
O13 O 0.2851(3) 0.24332(8) 0.6965(3) 0.0209(7) Uani 1 1 d . . . . .
C13 C 1.3919(4) -0.08341(12) 0.6193(4) 0.0192(10) Uani 1 1 d . . . . .
H13 H 1.4447 -0.0812 0.5811 0.023 Uiso 1 1 calc R . . . .
O14 O 0.5763(3) 0.20247(8) 0.9365(3) 0.0200(7) Uani 1 1 d . . . . .
C14 C 1.2738(4) -0.09989(12) 0.5637(4) 0.0171(9) Uani 1 1 d . . . . .
O15 O 0.7524(3) 0.15928(8) 1.1025(3) 0.0223(7) Uani 1 1 d . . . . .
C15 C 1.1927(4) -0.10150(11) 0.6179(4) 0.0156(9) Uani 1 1 d . . . . .
O16 O 0.7255(3) 0.15861(8) 0.8831(3) 0.0203(7) Uani 1 1 d . . . . .
C16 C 1.2985(5) -0.10798(15) 0.3946(4) 0.0312(12) Uani 1 1 d . . . . .
H16A H 1.3031 -0.0833 0.3826 0.047 Uiso 1 1 calc GR . . . .
H16B H 1.2575 -0.1196 0.3198 0.047 Uiso 1 1 calc GR . . . .
H16C H 1.3853 -0.1171 0.4390 0.047 Uiso 1 1 calc GR . . . .
O17 O 0.5102(3) 0.27073(8) 0.8795(3) 0.0285(8) Uani 1 1 d . . . . .
C17 C 1.0470(5) 0.01716(14) 0.7007(4) 0.0304(12) Uani 1 1 d D U . . .
H17A H 1.1012 0.0179 0.7812 0.046 Uiso 1 1 d R . . A .
H17B H 1.0599 0.0007 0.6584 0.046 Uiso 1 1 d R . . . .
H17C H 1.0730 0.0386 0.6670 0.046 Uiso 1 1 d R . . . .
O18 O 0.3464(3) 0.22880(9) 0.9139(3) 0.0258(8) Uani 1 1 d . . . . .
C18 C 0.7969(5) 0.01172(14) 0.5375(4) 0.0321(12) Uani 1 1 d D U . . .
H18A H 0.7153 0.0069 0.5393 0.048 Uiso 1 1 d R . . A .
H18B H 0.8150 0.0305 0.5005 0.048 Uiso 1 1 d R . . . .
H18C H 0.8289 -0.0121 0.5172 0.048 Uiso 1 1 d R . . . .
O19 O 0.4877(3) 0.14732(8) 1.0201(3) 0.0209(7) Uani 1 1 d . . . . .
C19 C 0.7192(5) -0.18301(14) 0.6045(5) 0.0350(13) Uani 1 1 d . . . . .
H19A H 0.6475 -0.1670 0.5831 0.052 Uiso 1 1 calc GR . . . .
H19B H 0.7232 -0.1979 0.6670 0.052 Uiso 1 1 calc GR . . . .
H19C H 0.7064 -0.1970 0.5376 0.052 Uiso 1 1 calc GR . . . .
O20 O 0.5173(3) 0.22690(9) 0.7132(3) 0.0287(8) Uani 1 1 d . . . . .
C20 C 0.9697(6) -0.19351(14) 0.6578(5) 0.0341(13) Uani 1 1 d . . . . .
H20A H 0.9342 -0.2058 0.5842 0.051 Uiso 1 1 calc GR . . . .
H20B H 0.9796 -0.2094 0.7198 0.051 Uiso 1 1 calc GR . . . .
H20C H 1.0535 -0.1839 0.6732 0.051 Uiso 1 1 calc GR . . . .
O21 O 0.7627(3) 0.04970(8) 0.9758(2) 0.0190(7) Uani 1 1 d . . . . .
C21 C 0.5997(4) 0.08657(11) 0.8532(4) 0.0144(9) Uani 1 1 d . . . . .
O22 O 0.0948(3) 0.28654(8) 0.6088(3) 0.0236(7) Uani 1 1 d . . . . .
C22 C 0.6659(4) 0.05509(11) 0.8682(4) 0.0174(9) Uani 1 1 d . . . . .
C23 C 0.6313(4) 0.03227(11) 0.7781(4) 0.0176(9) Uani 1 1 d . . . . .
H23 H 0.6751 0.0110 0.7897 0.021 Uiso 1 1 calc R . . . .
C24 C 0.5319(4) 0.04022(12) 0.6693(4) 0.0190(9) Uani 1 1 d . . . . .
H24 H 0.5072 0.0242 0.6078 0.023 Uiso 1 1 calc R . . . .
C25 C 0.4706(4) 0.07114(12) 0.6523(4) 0.0171(9) Uani 1 1 d . . . . .
H25 H 0.4050 0.0767 0.5779 0.021 Uiso 1 1 calc R . . . .
C26 C 0.5027(4) 0.09481(11) 0.7426(4) 0.0154(9) Uani 1 1 d . . . . .
C27 C 0.8471(4) 0.02173(12) 0.9881(4) 0.0204(10) Uani 1 1 d . . . . .
H27A H 0.8016 0.0001 0.9804 0.031 Uiso 1 1 calc GR . . . .
H27B H 0.9213 0.0228 1.0642 0.031 Uiso 1 1 calc GR . . . .
H27C H 0.8763 0.0232 0.9281 0.031 Uiso 1 1 calc GR . . . .
C28 C 0.4293(4) 0.12583(11) 0.7186(4) 0.0161(9) Uani 1 1 d . . . . .
H28 H 0.3597 0.1285 0.6441 0.019 Uiso 1 1 calc R . . . .
C29 C 0.2435(4) 0.16997(11) 0.7058(4) 0.0170(9) Uani 1 1 d . . . . .
H29 H 0.2206 0.1464 0.6954 0.020 Uiso 1 1 calc R . . . .
C30 C 0.1417(4) 0.19513(12) 0.6593(4) 0.0174(9) Uani 1 1 d . . . . .
C31 C 0.1674(4) 0.23030(12) 0.6565(4) 0.0190(9) Uani 1 1 d . . . . .
C32 C 0.0617(5) 0.25277(12) 0.6037(4) 0.0207(10) Uani 1 1 d . . . . .
C33 C -0.0620(5) 0.24048(13) 0.5541(4) 0.0226(10) Uani 1 1 d . . . . .
H33 H -0.1319 0.2559 0.5188 0.027 Uiso 1 1 calc R . . . .
C34 C -0.0853(4) 0.20512(12) 0.5556(4) 0.0205(10) Uani 1 1 d . . . . .
H34 H -0.1708 0.1967 0.5206 0.025 Uiso 1 1 calc R . . . .
C35 C 0.0150(4) 0.18308(12) 0.6074(4) 0.0193(10) Uani 1 1 d . . . . .
H35 H -0.0011 0.1593 0.6083 0.023 Uiso 1 1 calc R . . . .
C36 C -0.0059(5) 0.30956(13) 0.5409(5) 0.0303(12) Uani 1 1 d . . . . .
H36A H -0.0435 0.3024 0.4600 0.045 Uiso 1 1 calc GR . . . .
H36B H 0.0289 0.3328 0.5481 0.045 Uiso 1 1 calc GR . . . .
H36C H -0.0721 0.3093 0.5680 0.045 Uiso 1 1 calc GR . . . .
C37 C 0.2963(5) 0.17032(15) 1.0540(6) 0.0410(15) Uani 1 1 d . . . . .
H37A H 0.2457 0.1743 0.9711 0.061 Uiso 1 1 calc GR . . . .
H37B H 0.2721 0.1871 1.0971 0.061 Uiso 1 1 calc GR . . . .
H37C H 0.2798 0.1471 1.0730 0.061 Uiso 1 1 calc GR . . . .
C38 C 0.5269(7) 0.15818(15) 1.2336(5) 0.0430(15) Uani 1 1 d . . . . .
H38A H 0.4865 0.1361 1.2329 0.065 Uiso 1 1 calc GR . . . .
H38B H 0.5101 0.1742 1.2833 0.065 Uiso 1 1 calc GR . . . .
H38C H 0.6196 0.1550 1.2631 0.065 Uiso 1 1 calc GR . . . .
C39 C 0.7065(6) 0.26207(16) 0.7036(5) 0.0456(16) Uani 1 1 d . . . . .
H39A H 0.6499 0.2650 0.6212 0.068 Uiso 1 1 calc GR . . . .
H39B H 0.7955 0.2600 0.7157 0.068 Uiso 1 1 calc GR . . . .
H39C H 0.6987 0.2820 0.7461 0.068 Uiso 1 1 calc GR . . . .
C40 C 0.6729(6) 0.19513(17) 0.6538(5) 0.0434(15) Uani 1 1 d . . . . .
H40A H 0.6403 0.1727 0.6627 0.065 Uiso 1 1 calc GR . . . .
H40B H 0.7626 0.1929 0.6682 0.065 Uiso 1 1 calc GR . . . .
H40C H 0.6215 0.2035 0.5751 0.065 Uiso 1 1 calc GR . . . .

loop_
_atom_site_aniso_label
_atom_site_aniso_U_11
_atom_site_aniso_U_22
_atom_site_aniso_U_33
_atom_site_aniso_U_23
_atom_site_aniso_U_13
_atom_site_aniso_U_12
Mo1 0.00942(18) 0.01502(19) 0.01124(17) -0.00061(14) 0.00600(14) -0.00077(14)
N1 0.0095(17) 0.0170(18) 0.0125(17) -0.0024(14) 0.0064(14) -0.0025(14)
C1 0.020(2) 0.015(2) 0.010(2) -0.0018(16) 0.0082(18) -0.0039(18)
S1A 0.0237(9) 0.0137(9) 0.0203(9) -0.0020(6) 0.0167(7) 0.0025(6)
S1B 0.031(5) 0.072(8) 0.088(8) 0.065(6) -0.021(5) -0.031(5)
O1 0.0158(15) 0.0178(16) 0.0169(15) 0.0014(12) 0.0099(13) 0.0031(12)
Mo2 0.00937(18) 0.01701(19) 0.00942(17) -0.00037(14) 0.00523(14) -0.00073(14)
S2 0.0226(6) 0.0198(6) 0.0205(6) 0.0036(4) 0.0135(5) 0.0018(5)
N2 0.0114(18) 0.0163(18) 0.0127(17) 0.0005(14) 0.0072(15) 0.0020(14)
C2 0.016(2) 0.021(2) 0.016(2) -0.0017(17) 0.0109(18) -0.0043(18)
O2 0.0154(16) 0.0174(16) 0.0248(17) -0.0009(13) 0.0102(14) -0.0002(13)
O3 0.0163(16) 0.0177(16) 0.0153(15) 0.0015(12) 0.0096(13) 0.0028(12)
Mo3 0.01260(19) 0.0152(2) 0.01623(19) -0.00177(14) 0.00533(15) 0.00047(15)
S3 0.0270(6) 0.0194(6) 0.0259(6) 0.0000(5) 0.0163(5) 0.0032(5)
N3 0.0127(18) 0.0149(19) 0.0198(19) 0.0022(15) 0.0063(16) 0.0026(15)
C3 0.024(2) 0.025(2) 0.016(2) -0.0006(18) 0.015(2) -0.003(2)
O4 0.0127(15) 0.0253(17) 0.0120(14) 0.0010(12) 0.0050(12) 0.0031(13)
Mo4 0.0166(2) 0.0141(2) 0.0228(2) 0.00034(15) 0.00900(17) 0.00123(15)
S4 0.0219(6) 0.0336(7) 0.0291(7) 0.0056(5) 0.0127(5) -0.0001(5)
N4 0.020(2) 0.0146(19) 0.0190(19) 0.0035(15) 0.0093(16) 0.0039(15)
C4 0.026(3) 0.026(3) 0.013(2) 0.0039(18) 0.007(2) -0.001(2)
C5 0.018(2) 0.021(2) 0.013(2) 0.0023(17) 0.0054(18) 0.0007(18)
O5 0.0160(15) 0.0192(16) 0.0110(14) -0.0001(12) 0.0065(12) -0.0005(12)
O6 0.0163(16) 0.0190(16) 0.0157(15) 0.0000(12) 0.0091(13) -0.0020(13)
C6 0.014(2) 0.018(2) 0.012(2) -0.0020(17) 0.0062(17) -0.0043(17)
O7 0.0104(14) 0.0170(15) 0.0138(14) -0.0030(12) 0.0053(12) -0.0029(12)
C7 0.015(2) 0.042(3) 0.022(2) -0.005(2) 0.012(2) -0.004(2)
O8 0.0217(17) 0.0207(17) 0.0181(16) 0.0033(13) 0.0060(14) -0.0065(14)
C8 0.010(2) 0.016(2) 0.014(2) -0.0033(16) 0.0039(17) -0.0018(16)
O9 0.0169(16) 0.0214(17) 0.0167(15) 0.0028(13) 0.0077(13) -0.0024(13)
C9 0.014(2) 0.016(2) 0.013(2) -0.0005(16) 0.0056(17) -0.0008(17)
O10 0.0159(16) 0.0284(18) 0.0173(16) 0.0011(13) 0.0115(13) 0.0023(13)
C10 0.010(2) 0.020(2) 0.018(2) -0.0018(17) 0.0071(18) -0.0005(17)
O11 0.0177(16) 0.038(2) 0.0159(16) -0.0058(14) 0.0117(14) -0.0043(15)
C11 0.014(2) 0.027(3) 0.021(2) -0.0042(19) 0.0073(19) -0.0005(19)
O12 0.0143(15) 0.0186(16) 0.0128(15) -0.0021(12) 0.0037(12) 0.0019(12)
C12 0.011(2) 0.027(3) 0.028(3) -0.003(2) 0.009(2) -0.0046(19)
O13 0.0139(16) 0.0194(17) 0.0254(17) 0.0051(13) 0.0053(14) 0.0003(13)
C13 0.009(2) 0.028(3) 0.026(2) 0.0014(19) 0.0117(19) 0.0003(18)
O14 0.0196(17) 0.0172(16) 0.0223(17) -0.0033(13) 0.0084(14) -0.0009(13)
C14 0.016(2) 0.022(2) 0.014(2) -0.0010(17) 0.0081(18) 0.0005(18)
O15 0.0207(17) 0.0219(17) 0.0197(16) -0.0039(13) 0.0049(14) -0.0001(14)
C15 0.015(2) 0.017(2) 0.019(2) 0.0016(17) 0.0110(19) 0.0000(18)
O16 0.0175(16) 0.0213(17) 0.0249(17) 0.0002(13) 0.0121(14) -0.0004(13)
C16 0.022(3) 0.055(4) 0.022(3) -0.004(2) 0.015(2) -0.003(2)
O17 0.0279(19) 0.0170(17) 0.036(2) 0.0004(15) 0.0099(16) -0.0012(14)
C17 0.037(3) 0.036(3) 0.022(3) -0.006(2) 0.016(2) -0.018(2)
O18 0.0240(18) 0.0248(18) 0.0327(19) 0.0028(15) 0.0164(16) 0.0064(15)
C18 0.030(3) 0.033(3) 0.034(3) 0.008(2) 0.015(2) -0.002(2)
O19 0.0240(17) 0.0185(17) 0.0252(17) -0.0041(13) 0.0155(15) -0.0007(14)
C19 0.033(3) 0.027(3) 0.046(3) 0.004(2) 0.019(3) -0.011(2)
O20 0.0171(17) 0.039(2) 0.0296(19) 0.0015(16) 0.0098(15) 0.0016(15)
C20 0.045(3) 0.035(3) 0.029(3) 0.010(2) 0.023(3) 0.018(3)
O21 0.0187(16) 0.0195(17) 0.0130(15) -0.0018(12) 0.0020(13) 0.0067(13)
C21 0.013(2) 0.015(2) 0.017(2) -0.0014(17) 0.0087(18) -0.0017(17)
O22 0.0204(17) 0.0165(17) 0.0340(19) 0.0068(14) 0.0123(15) 0.0061(14)
C22 0.020(2) 0.019(2) 0.016(2) -0.0007(17) 0.0105(19) -0.0039(18)
C23 0.016(2) 0.015(2) 0.022(2) -0.0017(18) 0.0096(19) 0.0027(18)
C24 0.014(2) 0.025(2) 0.015(2) -0.0064(18) 0.0039(18) -0.0007(19)
C25 0.012(2) 0.025(2) 0.013(2) -0.0031(18) 0.0043(17) 0.0008(18)
C26 0.011(2) 0.018(2) 0.017(2) 0.0015(17) 0.0059(18) -0.0009(17)
C27 0.018(2) 0.019(2) 0.018(2) 0.0002(18) 0.0030(19) 0.0065(19)
C28 0.012(2) 0.021(2) 0.015(2) 0.0018(17) 0.0056(18) -0.0043(17)
C29 0.020(2) 0.015(2) 0.020(2) 0.0005(17) 0.0125(19) 0.0012(18)
C30 0.014(2) 0.022(2) 0.016(2) -0.0001(18) 0.0063(18) 0.0016(18)
C31 0.016(2) 0.023(2) 0.020(2) 0.0024(18) 0.0109(19) 0.0027(19)
C32 0.026(3) 0.018(2) 0.024(2) 0.0040(19) 0.016(2) 0.0037(19)
C33 0.020(2) 0.028(3) 0.025(2) 0.003(2) 0.014(2) 0.007(2)
C34 0.013(2) 0.028(3) 0.022(2) 0.0009(19) 0.0091(19) -0.0001(19)
C35 0.018(2) 0.022(2) 0.022(2) -0.0005(19) 0.013(2) -0.0002(19)
C36 0.025(3) 0.023(3) 0.038(3) 0.009(2) 0.010(2) 0.011(2)
C37 0.034(3) 0.037(3) 0.068(4) -0.010(3) 0.038(3) -0.005(3)
C38 0.070(4) 0.035(3) 0.025(3) 0.005(2) 0.022(3) 0.018(3)
C39 0.033(3) 0.048(4) 0.048(4) 0.017(3) 0.012(3) -0.009(3)
C40 0.050(4) 0.054(4) 0.036(3) 0.007(3) 0.027(3) 0.016(3)

loop_
_atom_type_symbol
_atom_type_description
_atom_type_scat_dispersion_real
_atom_type_scat_dispersion_imag
_atom_type_scat_source
C C 0.0033 0.0016 'International Tables Vol C Tables 4.2.6.8 and 6.1.1.4'
H H 0.0000 0.0000 'International Tables Vol C Tables 4.2.6.8 and 6.1.1.4'
N N 0.0061 0.0033 'International Tables Vol C Tables 4.2.6.8 and 6.1.1.4'
O O 0.0106 0.0060 'International Tables Vol C Tables 4.2.6.8 and 6.1.1.4'
S S 0.1246 0.1234 'International Tables Vol C Tables 4.2.6.8 and 6.1.1.4'
Mo Mo -1.6832 0.6857 'International Tables Vol C Tables 4.2.6.8 and 6.1.1.4'

loop_
_geom_angle_atom_site_label_1
_geom_angle_atom_site_label_2
_geom_angle_atom_site_label_3
_geom_angle
O1 Mo1 N1 163.84(13)
O1 Mo1 O2 105.41(14)
O1 Mo1 O3 98.99(13)
O1 Mo1 O4 98.68(13)
O1 Mo1 O8 88.69(13)
O2 Mo1 N1 90.72(13)
O2 Mo1 O3 94.53(14)
O2 Mo1 O4 97.99(14)
O2 Mo1 O8 165.16(13)
O3 Mo1 N1 78.42(12)
O3 Mo1 O8 78.41(12)
O4 Mo1 N1 79.59(12)
O4 Mo1 O3 154.76(12)
O4 Mo1 O8 84.13(12)
O8 Mo1 N1 75.15(12)
N2 N1 Mo1 115.6(2)
C8 N1 Mo1 125.8(3)
C8 N1 N2 118.3(3)
O3 C1 C2 118.4(4)
O3 C1 C6 123.0(4)
C6 C1 C2 118.6(4)
O8 S1A C17 101.4(2)
O8 S1A C18 106.9(2)
C18 S1A C17 99.1(2)
O8 S1B C17 115.8(3)
O8 S1B C18 121.9(4)
C18 S1B C17 119.6(4)
O4 Mo2 N2 77.23(12)
O4 Mo2 O7 150.68(12)
O4 Mo2 O9 84.22(12)
O5 Mo2 N2 168.25(13)
O5 Mo2 O4 102.74(13)
O5 Mo2 O7 100.91(13)
O5 Mo2 O9 84.83(12)
O6 Mo2 N2 88.00(13)
O6 Mo2 O4 99.07(14)
O6 Mo2 O5 103.53(14)
O6 Mo2 O7 91.96(13)
O6 Mo2 O9 169.98(13)
O7 Mo2 N2 76.09(11)
O7 Mo2 O9 80.90(11)
O9 Mo2 N2 83.48(11)
O9 S2 C19 103.6(2)
O9 S2 C20 104.8(2)
C19 S2 C20 100.0(3)
N1 N2 Mo2 119.7(2)
C9 N2 N1 117.6(3)
C9 N2 Mo2 119.7(3)
C3 C2 C1 120.4(4)
O10 C2 C1 114.7(4)
O10 C2 C3 124.9(4)
C1 O3 Mo1 132.4(3)
O12 Mo3 N3 78.80(12)
O12 Mo3 O19 80.65(12)
O14 Mo3 N3 78.72(13)
O14 Mo3 O12 155.54(13)
O14 Mo3 O19 84.41(12)
O15 Mo3 N3 164.62(14)
O15 Mo3 O12 98.66(14)
O15 Mo3 O14 100.45(14)
O15 Mo3 O19 89.39(14)
O16 Mo3 N3 89.99(14)
O16 Mo3 O12 91.11(14)
O16 Mo3 O14 98.41(14)
O16 Mo3 O15 105.27(15)
O16 Mo3 O19 164.19(14)
O19 Mo3 N3 75.23(12)
O19 S3 C37 104.2(2)
O19 S3 C38 105.5(2)
C38 S3 C37 98.8(3)
N4 N3 Mo3 117.4(3)
C28 N3 Mo3 124.7(3)
C28 N3 N4 117.3(4)
C2 C3 H3 119.7
C2 C3 C4 120.5(4)
C4 C3 H3 119.7
Mo2 O4 Mo1 146.18(17)
O13 Mo4 N4 77.54(13)
O13 Mo4 O20 78.54(13)
O14 Mo4 N4 77.66(13)
O14 Mo4 O13 152.67(13)
O14 Mo4 O20 84.95(13)
O17 Mo4 N4 165.22(15)
O17 Mo4 O13 100.61(15)
O17 Mo4 O14 100.42(15)
O17 Mo4 O20 88.00(15)
O18 Mo4 N4 89.75(15)
O18 Mo4 O13 91.38(15)
O18 Mo4 O14 99.82(15)
O18 Mo4 O17 104.98(17)
O18 Mo4 O20 164.95(15)
O20 Mo4 N4 77.25(13)
O20 S4 C39 106.3(3)
O20 S4 C40 102.3(3)
C39 S4 C40 98.1(3)
N3 N4 Mo4 118.3(3)
C29 N4 N3 117.3(4)
C29 N4 Mo4 123.1(3)
C3 C4 H4 119.8
C5 C4 C3 120.4(4)
C5 C4 H4 119.8
C4 C5 H5 119.9
C4 C5 C6 120.3(4)
C6 C5 H5 119.9
C1 C6 C5 119.8(4)
C1 C6 C8 122.8(4)
C5 C6 C8 117.5(4)
C15 O7 Mo2 118.8(3)
H7A C7 H7B 109.5
H7A C7 H7C 109.5
H7B C7 H7C 109.5
O10 C7 H7A 109.5
O10 C7 H7B 109.5
O10 C7 H7C 109.5
S1A O8 Mo1 137.42(19)
S1B O8 Mo1 129.1(2)
N1 C8 C6 124.4(4)
N1 C8 H8 117.8
C6 C8 H8 117.8
S2 O9 Mo2 130.75(18)
N2 C9 H9 118.4
N2 C9 C10 123.1(4)
C10 C9 H9 118.4
C2 O10 C7 116.1(3)
C11 C10 C9 117.6(4)
C15 C10 C9 122.4(4)
C15 C10 C11 119.9(4)
C14 O11 C16 115.6(4)
C10 C11 H11 119.8
C12 C11 C10 120.3(4)
C12 C11 H11 119.8
C21 O12 Mo3 129.6(3)
C11 C12 H12 120.0
C11 C12 C13 120.1(4)
C13 C12 H12 120.0
C31 O13 Mo4 127.7(3)
C12 C13 H13 119.5
C12 C13 C14 120.9(4)
C14 C13 H13 119.5
Mo3 O14 Mo4 145.45(18)
O11 C14 C13 125.2(4)
O11 C14 C15 115.3(4)
C13 C14 C15 119.4(4)
O7 C15 C10 121.7(4)
O7 C15 C14 119.1(4)
C10 C15 C14 119.2(4)
O11 C16 H16A 109.5
O11 C16 H16B 109.5
O11 C16 H16C 109.5
H16A C16 H16B 109.5
H16A C16 H16C 109.5
H16B C16 H16C 109.5
S1A C17 H17A 103.9
S1A C17 H17B 112.9
S1A C17 H17C 117.6
S1B C17 H17A 115.0
S1B C17 H17B 94.0
S1B C17 H17C 124.3
H17A C17 H17B 118.8
H17A C17 H17C 105.0
H17B C17 H17C 99.1
S1A C18 H18A 95.0
S1A C18 H18B 109.3
S1A C18 H18C 105.2
S1B C18 H18A 105.2
S1B C18 H18B 113.2
S1B C18 H18C 86.5
H18A C18 H18B 126.6
H18A C18 H18C 106.7
H18B C18 H18C 111.2
S3 O19 Mo3 118.98(18)
S2 C19 H19A 109.5
S2 C19 H19B 109.5
S2 C19 H19C 109.5
H19A C19 H19B 109.5
H19A C19 H19C 109.5
H19B C19 H19C 109.5
S4 O20 Mo4 120.5(2)
S2 C20 H20A 109.5
S2 C20 H20B 109.5
S2 C20 H20C 109.5
H20A C20 H20B 109.5
H20A C20 H20C 109.5
H20B C20 H20C 109.5
C22 O21 C27 116.4(3)
O12 C21 C22 118.3(4)
O12 C21 C26 123.1(4)
C26 C21 C22 118.5(4)
C32 O22 C36 116.2(4)
O21 C22 C21 115.2(4)
O21 C22 C23 124.3(4)
C23 C22 C21 120.5(4)
C22 C23 H23 119.8
C22 C23 C24 120.5(4)
C24 C23 H23 119.8
C23 C24 H24 120.2
C25 C24 C23 119.6(4)
C25 C24 H24 120.2
C24 C25 H25 119.3
C24 C25 C26 121.3(4)
C26 C25 H25 119.3
C21 C26 C28 122.9(4)
C25 C26 C21 119.5(4)
C25 C26 C28 117.6(4)
O21 C27 H27A 109.5
O21 C27 H27B 109.5
O21 C27 H27C 109.5
H27A C27 H27B 109.5
H27A C27 H27C 109.5
H27B C27 H27C 109.5
N3 C28 C26 124.0(4)
N3 C28 H28 118.0
C26 C28 H28 118.0
N4 C29 H29 118.1
N4 C29 C30 123.8(4)
C30 C29 H29 118.1
C31 C30 C29 121.9(4)
C35 C30 C29 117.6(4)
C35 C30 C31 120.3(4)
O13 C31 C30 123.7(4)
O13 C31 C32 118.3(4)
C30 C31 C32 117.9(4)
O22 C32 C31 114.2(4)
O22 C32 C33 124.9(4)
C33 C32 C31 120.9(4)
C32 C33 H33 119.9
C32 C33 C34 120.2(4)
C34 C33 H33 119.9
C33 C34 H34 120.1
C35 C34 C33 119.8(4)
C35 C34 H34 120.1
C30 C35 H35 119.6
C34 C35 C30 120.8(4)
C34 C35 H35 119.6
O22 C36 H36A 109.5
O22 C36 H36B 109.5
O22 C36 H36C 109.5
H36A C36 H36B 109.5
H36A C36 H36C 109.5
H36B C36 H36C 109.5
S3 C37 H37A 109.5
S3 C37 H37B 109.5
S3 C37 H37C 109.5
H37A C37 H37B 109.5
H37A C37 H37C 109.5
H37B C37 H37C 109.5
S3 C38 H38A 109.5
S3 C38 H38B 109.5
S3 C38 H38C 109.5
H38A C38 H38B 109.5
H38A C38 H38C 109.5
H38B C38 H38C 109.5
S4 C39 H39A 109.5
S4 C39 H39B 109.5
S4 C39 H39C 109.5
H39A C39 H39B 109.5
H39A C39 H39C 109.5
H39B C39 H39C 109.5
S4 C40 H40A 109.5
S4 C40 H40B 109.5
S4 C40 H40C 109.5
H40A C40 H40B 109.5
H40A C40 H40C 109.5
H40B C40 H40C 109.5

loop_
_geom_bond_atom_site_label_1
_geom_bond_atom_site_label_2
_geom_bond_distance
Mo1 N1 2.337(3)
Mo1 O1 1.700(3)
Mo1 O2 1.702(3)
Mo1 O3 1.969(3)
Mo1 O4 1.909(3)
Mo1 O8 2.265(3)
N1 N2 1.414(5)
N1 C8 1.286(5)
C1 C2 1.424(6)
C1 O3 1.331(5)
C1 C6 1.405(6)
S1A O8 1.530(3)
S1A C17 1.811(5)
S1A C18 1.790(5)
S1B O8 1.472(6)
S1B C17 1.587(6)
S1B C18 1.584(6)
Mo2 N2 2.363(3)
Mo2 O4 1.883(3)
Mo2 O5 1.715(3)
Mo2 O6 1.699(3)
Mo2 O7 1.986(3)
Mo2 O9 2.251(3)
S2 O9 1.528(3)
S2 C19 1.769(5)
S2 C20 1.776(5)
N2 C9 1.298(5)
C2 C3 1.378(6)
C2 O10 1.364(5)
Mo3 N3 2.317(4)
Mo3 O12 1.978(3)
Mo3 O14 1.905(3)
Mo3 O15 1.712(3)
Mo3 O16 1.710(3)
Mo3 O19 2.255(3)
S3 O19 1.530(3)
S3 C37 1.781(5)
S3 C38 1.771(5)
N3 N4 1.404(5)
N3 C28 1.303(6)
C3 H3 0.9500
C3 C4 1.398(7)
Mo4 N4 2.343(4)
Mo4 O13 1.985(3)
Mo4 O14 1.909(3)
Mo4 O17 1.706(3)
Mo4 O18 1.695(3)
Mo4 O20 2.259(3)
S4 O20 1.533(3)
S4 C39 1.770(6)
S4 C40 1.776(6)
N4 C29 1.293(6)
C4 H4 0.9500
C4 C5 1.369(6)
C5 H5 0.9500
C5 C6 1.419(6)
C6 C8 1.435(6)
O7 C15 1.341(5)
C7 H7A 0.9800
C7 H7B 0.9800
C7 H7C 0.9800
C7 O10 1.438(5)
C8 H8 0.9500
C9 H9 0.9500
C9 C10 1.438(6)
C10 C11 1.409(6)
C10 C15 1.405(6)
O11 C14 1.359(5)
O11 C16 1.426(5)
C11 H11 0.9500
C11 C12 1.369(6)
O12 C21 1.343(5)
C12 H12 0.9500
C12 C13 1.393(6)
O13 C31 1.332(5)
C13 H13 0.9500
C13 C14 1.393(6)
C14 C15 1.409(6)
C16 H16A 0.9800
C16 H16B 0.9800
C16 H16C 0.9800
C17 H17A 0.9490
C17 H17B 0.9001
C17 H17C 1.0495
C18 H18A 0.9800
C18 H18B 0.9490
C18 H18C 1.0779
C19 H19A 0.9800
C19 H19B 0.9800
C19 H19C 0.9800
C20 H20A 0.9800
C20 H20B 0.9800
C20 H20C 0.9800
O21 C22 1.363(5)
O21 C27 1.430(5)
C21 C22 1.418(6)
C21 C26 1.410(6)
O22 C32 1.367(6)
O22 C36 1.427(5)
C22 C23 1.379(6)
C23 H23 0.9500
C23 C24 1.403(6)
C24 H24 0.9500
C24 C25 1.370(6)
C25 H25 0.9500
C25 C26 1.405(6)
C26 C28 1.434(6)
C27 H27A 0.9800
C27 H27B 0.9800
C27 H27C 0.9800
C28 H28 0.9500
C29 H29 0.9500
C29 C30 1.448(6)
C30 C31 1.409(6)
C30 C35 1.403(6)
C31 C32 1.415(6)
C32 C33 1.376(7)
C33 H33 0.9500
C33 C34 1.409(7)
C34 H34 0.9500
C34 C35 1.363(6)
C35 H35 0.9500
C36 H36A 0.9800
C36 H36B 0.9800
C36 H36C 0.9800
C37 H37A 0.9800
C37 H37B 0.9800
C37 H37C 0.9800
C38 H38A 0.9800
C38 H38B 0.9800
C38 H38C 0.9800
C39 H39A 0.9800
C39 H39B 0.9800
C39 H39C 0.9800
C40 H40A 0.9800
C40 H40B 0.9800
C40 H40C 0.9800

loop_
_geom_torsion_atom_site_label_1
_geom_torsion_atom_site_label_2
_geom_torsion_atom_site_label_3
_geom_torsion_atom_site_label_4
_geom_torsion
Mo1 N1 N2 Mo2 -13.6(3)
Mo1 N1 N2 C9 146.7(3)
Mo1 N1 C8 C6 -10.9(6)
N1 N2 C9 C10 -176.4(4)
C1 C2 C3 C4 0.7(7)
C1 C2 O10 C7 170.0(4)
C1 C6 C8 N1 -7.1(7)
Mo2 N2 C9 C10 -16.1(6)
Mo2 O7 C15 C10 58.4(5)
Mo2 O7 C15 C14 -120.4(4)
N2 N1 C8 C6 176.8(4)
N2 Mo2 O4 Mo1 -10.7(3)
N2 C9 C10 C11 161.2(4)
N2 C9 C10 C15 -14.8(7)
C2 C1 O3 Mo1 -141.9(3)
C2 C1 C6 C5 -3.1(6)
C2 C1 C6 C8 178.0(4)
C2 C3 C4 C5 -1.4(7)
O3 C1 C2 C3 -177.2(4)
O3 C1 C2 O10 0.3(6)
O3 C1 C6 C5 175.6(4)
O3 C1 C6 C8 -3.3(7)
Mo3 N3 N4 Mo4 19.0(4)
Mo3 N3 N4 C29 -148.1(3)
Mo3 N3 C28 C26 15.5(6)
Mo3 O12 C21 C22 142.2(3)
Mo3 O12 C21 C26 -41.2(6)
N3 N4 C29 C30 -175.0(4)
C3 C2 O10 C7 -12.6(6)
C3 C4 C5 C6 -0.2(7)
Mo4 N4 C29 C30 18.5(6)
Mo4 O13 C31 C30 -43.4(6)
Mo4 O13 C31 C32 139.3(3)
N4 N3 C28 C26 -173.5(4)
N4 C29 C30 C31 9.0(7)
N4 C29 C30 C35 -176.4(4)
C4 C5 C6 C1 2.5(7)
C4 C5 C6 C8 -178.5(4)
C5 C6 C8 N1 174.0(4)
O5 Mo2 O4 Mo1 157.3(3)
O6 Mo2 O4 Mo1 -96.5(3)
C6 C1 C2 C3 1.5(6)
C6 C1 C2 O10 179.0(4)
C6 C1 O3 Mo1 39.3(6)
O7 Mo2 O4 Mo1 14.3(5)
C8 N1 N2 Mo2 159.5(3)
C8 N1 N2 C9 -40.2(5)
O9 Mo2 O4 Mo1 73.9(3)
C9 C10 C11 C12 -173.6(4)
C9 C10 C15 O7 -3.0(7)
C9 C10 C15 C14 175.9(4)
O10 C2 C3 C4 -176.5(4)
C10 C11 C12 C13 -2.0(7)
O11 C14 C15 O7 -1.1(6)
O11 C14 C15 C10 -180.0(4)
C11 C10 C15 O7 -178.9(4)
C11 C10 C15 C14 0.0(7)
C11 C12 C13 C14 -1.0(7)
O12 C21 C22 O21 -6.6(6)
O12 C21 C22 C23 173.2(4)
O12 C21 C26 C25 -173.7(4)
O12 C21 C26 C28 2.8(6)
C12 C13 C14 O11 -179.7(4)
C12 C13 C14 C15 3.4(7)
O13 C31 C32 O22 -5.1(6)
O13 C31 C32 C33 175.8(4)
C13 C14 C15 O7 176.0(4)
C13 C14 C15 C10 -2.9(7)
C15 C10 C11 C12 2.5(7)
C16 O11 C14 C13 -5.4(7)
C16 O11 C14 C15 171.5(4)
C17 S1A O8 Mo1 -131.8(3)
C17 S1B O8 Mo1 -138.3(3)
C18 S1A O8 Mo1 -28.5(4)
C18 S1B O8 Mo1 22.8(4)
C19 S2 O9 Mo2 149.2(3)
C20 S2 O9 Mo2 -106.5(3)
O21 C22 C23 C24 -178.7(4)
C21 C22 C23 C24 1.4(7)
C21 C26 C28 N3 6.4(7)
O22 C32 C33 C34 -178.8(4)
C22 C21 C26 C25 2.9(6)
C22 C21 C26 C28 179.4(4)
C22 C23 C24 C25 1.2(7)
C23 C24 C25 C26 -1.8(7)
C24 C25 C26 C21 -0.2(6)
C24 C25 C26 C28 -176.9(4)
C25 C26 C28 N3 -177.0(4)
C26 C21 C22 O21 176.7(4)
C26 C21 C22 C23 -3.5(6)
C27 O21 C22 C21 -168.1(4)
C27 O21 C22 C23 12.1(6)
C28 N3 N4 Mo4 -152.7(3)
C28 N3 N4 C29 40.2(5)
C29 C30 C31 O13 -0.7(7)
C29 C30 C31 C32 176.6(4)
C29 C30 C35 C34 -176.0(4)
C30 C31 C32 O22 177.5(4)
C30 C31 C32 C33 -1.6(6)
C31 C30 C35 C34 -1.3(7)
C31 C32 C33 C34 0.2(7)
C32 C33 C34 C35 0.7(7)
C33 C34 C35 C30 -0.1(7)
C35 C30 C31 O13 -175.1(4)
C35 C30 C31 C32 2.2(6)
C36 O22 C32 C31 170.0(4)
C36 O22 C32 C33 -10.9(6)
C37 S3 O19 Mo3 149.3(3)
C38 S3 O19 Mo3 -107.2(3)
C39 S4 O20 Mo4 -114.7(3)
C40 S4 O20 Mo4 142.9(3)
